data_7717201
loop_
_publ_author_name
'Pandey, Krishna'
'Das, Priyanka'
'Khatri, Meera'
'Kumar, Dheeraj'

_publ_section_title
;
 <i>N</i>-Methylene-C-linked nitropyrazoles and 1,2,4-triazol-3-one:
 thermally stable energetic materials with reduced sensitivity.
;
_journal_issue 42
_journal_name_full 'Dalton transactions (Cambridge, England : 2003)'
_journal_page_first 17179
_journal_page_last 17189
_journal_paper_doi 10.1039/d4dt02494j
_journal_volume 53
_journal_year 2024
_chemical_formula_moiety 'C6 H7 N9 O5'
_chemical_formula_sum 'C6 H7 N9 O5'
_chemical_formula_weight 285.21
_space_group_crystal_system orthorhombic
_space_group_IT_number 61
_space_group_name_Hall '-P 2ac 2ab'
_space_group_name_H-M_alt 'P b c a'
_atom_sites_solution_hydrogens mixed
_audit_creation_date 2024-07-03
_audit_creation_method
;
Olex2 1.5
(compiled 2023.08.24 svn.re1ec1418 for OlexSys, GUI svn.r6817)
;
_audit_update_record
;
2024-09-01 deposited with the CCDC.	2024-10-04 downloaded from the CCDC.
;
_cell_angle_alpha 90
_cell_angle_beta 90
_cell_angle_gamma 90
_cell_formula_units_Z 8
_cell_length_a 7.2377(4)
_cell_length_b 7.5343(4)
_cell_length_c 38.309(2)
_cell_measurement_reflns_used 6314
_cell_measurement_temperature 108(2)
_cell_measurement_theta_max 25.93
_cell_measurement_theta_min 3.19
_cell_volume 2089.03(19)
_computing_cell_refinement 'SAINT V8.40B (?, 2016)'
_computing_data_reduction 'SAINT V8.40B (?, 2016)'
_computing_molecular_graphics 'Olex2 1.5 (Dolomanov et al., 2009)'
_computing_publication_material 'Olex2 1.5 (Dolomanov et al., 2009)'
_computing_structure_refinement 'SHELXL 2019/3 (Sheldrick, 2015)'
_computing_structure_solution 'XT (Sheldrick, 2015)'
_diffrn_ambient_temperature 108.00
_diffrn_measured_fraction_theta_full 0.999
_diffrn_measured_fraction_theta_max 0.999
_diffrn_measurement_device_type 'Bruker APEX-II CCD'
_diffrn_measurement_method '\f and \w scans'
_diffrn_radiation_type MoK\a
_diffrn_radiation_wavelength 0.71073
_diffrn_reflns_av_R_equivalents 0.0671
_diffrn_reflns_av_unetI/netI 0.0297
_diffrn_reflns_Laue_measured_fraction_full 0.999
_diffrn_reflns_Laue_measured_fraction_max 0.999
_diffrn_reflns_limit_h_max 9
_diffrn_reflns_limit_h_min -9
_diffrn_reflns_limit_k_max 9
_diffrn_reflns_limit_k_min -9
_diffrn_reflns_limit_l_max 49
_diffrn_reflns_limit_l_min -49
_diffrn_reflns_number 29940
_diffrn_reflns_point_group_measured_fraction_full 0.999
_diffrn_reflns_point_group_measured_fraction_max 0.999
_diffrn_reflns_theta_full 25.242
_diffrn_reflns_theta_max 27.110
_diffrn_reflns_theta_min 2.126
_exptl_absorpt_coefficient_mu 0.158
_exptl_absorpt_correction_T_max 0.7455
_exptl_absorpt_correction_T_min 0.6708
_exptl_absorpt_correction_type none
_exptl_absorpt_process_details
;
SADABS-2016/2 (Bruker,2016/2) was used for absorption correction.
wR2(int) was 0.0875 before and 0.0626 after correction.
The Ratio of minimum to maximum transmission is 0.8998.
The \l/2 correction factor is Not present.
;
_exptl_crystal_colour gold
_exptl_crystal_density_diffrn 1.814
_exptl_crystal_description plate
_exptl_crystal_F_000 1168
_exptl_crystal_size_max 0.16
_exptl_crystal_size_mid 0.104
_exptl_crystal_size_min 0.047
_refine_diff_density_max 0.275
_refine_diff_density_min -0.255
_refine_diff_density_rms 0.053
_refine_ls_extinction_method none
_refine_ls_goodness_of_fit_ref 1.042
_refine_ls_hydrogen_treatment mixed
_refine_ls_matrix_type full
_refine_ls_number_parameters 190
_refine_ls_number_reflns 2311
_refine_ls_number_restraints 0
_refine_ls_restrained_S_all 1.042
_refine_ls_R_factor_all 0.0480
_refine_ls_R_factor_gt 0.0352
_refine_ls_shift/su_max 0.001
_refine_ls_shift/su_mean 0.000
_refine_ls_structure_factor_coef Fsqd
_refine_ls_weighting_details 'w=1/[\s^2^(Fo^2^)+(0.0412P)^2^+0.8158P] where P=(Fo^2^+2Fc^2^)/3'
_refine_ls_weighting_scheme calc
_refine_ls_wR_factor_gt 0.0807
_refine_ls_wR_factor_ref 0.0874
_reflns_Friedel_coverage 0.000
_reflns_number_gt 1912
_reflns_number_total 2311
_reflns_threshold_expression 'I > 2\s(I)'
_cod_data_source_file d4dt02494j2.cif
_cod_data_source_block dk_kp_cdnphy_0464_0m
_cod_depositor_comments 'Adding full bibliography for 7717200--7717201.cif.'
_cod_original_cell_volume 2089.0(2)
_cod_database_code 7717201
_shelx_shelxl_version_number 2019/3
_shelx_space_group_comment
;
The symmetry employed for this shelxl refinement is uniquely defined
by the following loop, which should always be used as a source of
symmetry information in preference to the above space-group names.
They are only intended as comments.
;
_shelx_estimated_absorpt_t_max 0.993
_shelx_estimated_absorpt_t_min 0.975
_olex2_refinement_description
;
1. Fixed Uiso
 At 1.2 times of:
  All C(H,H) groups, All N(H) groups, All N(H,H) groups
2.a Rotating group:
 N9(H9A)
2.b Secondary CH2 refined with riding coordinates:
 C4(H4C,H4D)
2.c X=CH2 refined with riding coordinates:
 N4(H4A,H4B)
;
_olex2_submission_special_instructions 'No special instructions were received'

loop_
_space_group_symop_operation_xyz
'x, y, z'
'-x+1/2, -y, z+1/2'
'-x, y+1/2, -z+1/2'
'x+1/2, -y+1/2, -z'
'-x, -y, -z'
'x-1/2, y, -z-1/2'
'x, -y-1/2, z-1/2'
'-x-1/2, y-1/2, z'

loop_
_atom_site_label
_atom_site_type_symbol
_atom_site_fract_x
_atom_site_fract_y
_atom_site_fract_z
_atom_site_U_iso_or_equiv
_atom_site_adp_type
_atom_site_occupancy
_atom_site_site_symmetry_order
_atom_site_calc_flag
_atom_site_refinement_flags_posn
_atom_site_refinement_flags_adp
_atom_site_refinement_flags_occupancy
_atom_site_disorder_assembly
_atom_site_disorder_group
O1 O 0.84364(14) 0.61800(15) 0.46637(3) 0.0215(3) Uani 1 1 d . . . . .
O2 O 0.57465(15) 0.69999(15) 0.48605(3) 0.0230(3) Uani 1 1 d . . . . .
O3 O 0.07570(14) 0.36563(15) 0.40022(3) 0.0203(3) Uani 1 1 d . . . . .
O4 O 0.24639(15) 0.22080(15) 0.36279(3) 0.0212(3) Uani 1 1 d . . . . .
O5 O 0.40868(15) 0.29738(14) 0.24868(3) 0.0199(3) Uani 1 1 d . . . . .
N1 N 0.56355(15) 0.34846(16) 0.39513(3) 0.0121(3) Uani 1 1 d . . . . .
N2 N 0.68378(16) 0.42904(17) 0.41571(3) 0.0131(3) Uani 1 1 d . . . . .
N3 N 0.67409(17) 0.61697(17) 0.46532(3) 0.0160(3) Uani 1 1 d . . . . .
N4 N 0.24905(17) 0.56150(18) 0.45330(3) 0.0182(3) Uani 1 1 d . . . . .
H4A H 0.134409 0.537611 0.447263 0.022 Uiso 1 1 calc R U . . .
H4B H 0.271328 0.629627 0.471478 0.022 Uiso 1 1 calc R U . . .
N5 N 0.22797(17) 0.31984(18) 0.38823(3) 0.0157(3) Uani 1 1 d . . . . .
N6 N 0.61337(17) 0.47983(17) 0.32287(3) 0.0159(3) Uani 1 1 d . . . . .
N7 N 0.54361(18) 0.48996(18) 0.28924(3) 0.0169(3) Uani 1 1 d . . . . .
H7 H 0.561(3) 0.590(3) 0.2772(5) 0.029(5) Uiso 1 1 d . . . . .
N8 N 0.50838(17) 0.21977(17) 0.30512(3) 0.0148(3) Uani 1 1 d . . . . .
N9 N 0.45178(19) 0.04199(18) 0.30773(4) 0.0189(3) Uani 1 1 d . . . . .
H9A H 0.331592 0.035396 0.304472 0.023 Uiso 1 1 d R U . . .
H9B H 0.507(3) -0.023(3) 0.2897(5) 0.028(5) Uiso 1 1 d . . . . .
C1 C 0.5825(2) 0.5160(2) 0.43925(4) 0.0132(3) Uani 1 1 d . . . . .
C2 C 0.3897(2) 0.4941(2) 0.43481(4) 0.0136(3) Uani 1 1 d . . . . .
C3 C 0.38500(19) 0.3845(2) 0.40548(4) 0.0134(3) Uani 1 1 d . . . . .
C4 C 0.6347(2) 0.2383(2) 0.36653(3) 0.0137(3) Uani 1 1 d . . . . .
H4C H 0.581748 0.117532 0.368352 0.016 Uiso 1 1 calc R U . . .
H4D H 0.770607 0.228349 0.368611 0.016 Uiso 1 1 calc R U . . .
C5 C 0.58690(19) 0.3156(2) 0.33179(4) 0.0135(3) Uani 1 1 d . . . . .
C6 C 0.4804(2) 0.3328(2) 0.27743(4) 0.0154(3) Uani 1 1 d . . . . .

loop_
_atom_site_aniso_label
_atom_site_aniso_U_11
_atom_site_aniso_U_22
_atom_site_aniso_U_33
_atom_site_aniso_U_23
_atom_site_aniso_U_13
_atom_site_aniso_U_12
O1 0.0158(5) 0.0277(7) 0.0211(6) -0.0041(5) -0.0028(4) -0.0023(5)
O2 0.0267(6) 0.0240(7) 0.0184(6) -0.0086(5) 0.0022(5) 0.0047(5)
O3 0.0101(5) 0.0257(7) 0.0251(6) 0.0026(5) 0.0019(4) 0.0022(5)
O4 0.0181(5) 0.0250(7) 0.0206(6) -0.0069(5) -0.0009(5) -0.0022(5)
O5 0.0278(6) 0.0178(6) 0.0142(5) -0.0011(5) -0.0074(4) 0.0012(5)
N1 0.0115(6) 0.0140(6) 0.0109(6) 0.0000(5) 0.0000(5) -0.0002(5)
N2 0.0132(6) 0.0147(7) 0.0113(6) 0.0004(5) -0.0007(5) -0.0011(5)
N3 0.0191(6) 0.0154(7) 0.0134(6) 0.0003(5) 0.0005(5) 0.0010(5)
N4 0.0148(6) 0.0218(7) 0.0179(6) -0.0018(6) 0.0032(5) 0.0036(6)
N5 0.0133(6) 0.0168(7) 0.0171(6) 0.0038(6) 0.0000(5) -0.0003(5)
N6 0.0186(6) 0.0175(7) 0.0115(6) -0.0005(5) -0.0012(5) -0.0003(5)
N7 0.0240(7) 0.0131(7) 0.0137(7) 0.0004(6) -0.0024(5) -0.0010(6)
N8 0.0187(6) 0.0124(7) 0.0132(6) -0.0007(5) -0.0015(5) -0.0013(5)
N9 0.0237(7) 0.0125(7) 0.0205(7) -0.0008(6) -0.0025(6) -0.0039(6)
C1 0.0142(7) 0.0133(7) 0.0121(7) 0.0002(6) -0.0001(5) 0.0010(6)
C2 0.0144(7) 0.0128(7) 0.0136(7) 0.0040(6) 0.0016(6) 0.0017(6)
C3 0.0108(7) 0.0145(8) 0.0149(7) 0.0034(6) 0.0002(5) -0.0008(6)
C4 0.0132(6) 0.0146(8) 0.0133(7) -0.0019(6) 0.0011(5) 0.0012(6)
C5 0.0113(7) 0.0158(8) 0.0133(7) -0.0015(6) 0.0010(5) 0.0008(6)
C6 0.0170(7) 0.0153(8) 0.0139(7) -0.0009(6) 0.0000(6) 0.0026(6)

loop_
_atom_type_symbol
_atom_type_description
_atom_type_scat_dispersion_real
_atom_type_scat_dispersion_imag
_atom_type_scat_source
C C 0.0033 0.0016 'International Tables Vol C Tables 4.2.6.8 and 6.1.1.4'
H H 0.0000 0.0000 'International Tables Vol C Tables 4.2.6.8 and 6.1.1.4'
N N 0.0061 0.0033 'International Tables Vol C Tables 4.2.6.8 and 6.1.1.4'
O O 0.0106 0.0060 'International Tables Vol C Tables 4.2.6.8 and 6.1.1.4'

loop_
_geom_angle_atom_site_label_1
_geom_angle_atom_site_label_2
_geom_angle_atom_site_label_3
_geom_angle
_geom_angle_site_symmetry_1
_geom_angle_site_symmetry_3
_geom_angle_publ_flag
N2 N1 C3 110.78(12) . . ?
N2 N1 C4 118.29(11) . . ?
C3 N1 C4 130.92(12) . . ?
N1 N2 C1 105.49(12) . . ?
O1 N3 O2 123.76(13) . . ?
O1 N3 C1 119.52(12) . . ?
O2 N3 C1 116.72(12) . . ?
H4A N4 H4B 120.0 . . ?
C2 N4 H4A 120.0 . . ?
C2 N4 H4B 120.0 . . ?
O3 N5 C3 116.62(12) . . ?
O4 N5 O3 123.72(13) . . ?
O4 N5 C3 119.65(12) . . ?
C5 N6 N7 104.09(12) . . ?
N6 N7 H7 118.4(12) . . ?
C6 N7 N6 112.80(13) . . ?
C6 N7 H7 128.1(12) . . ?
C5 N8 N9 124.66(12) . . ?
C5 N8 C6 108.01(12) . . ?
C6 N8 N9 127.06(12) . . ?
N8 N9 H9A 109.4 . . ?
N8 N9 H9B 108.6(12) . . ?
H9A N9 H9B 106.8 . . ?
N2 C1 N3 118.84(13) . . ?
N2 C1 C2 113.78(13) . . ?
C2 C1 N3 127.38(13) . . ?
N4 C2 C1 129.89(14) . . ?
N4 C2 C3 129.14(14) . . ?
C3 C2 C1 100.96(12) . . ?
N1 C3 N5 123.74(13) . . ?
N1 C3 C2 108.99(13) . . ?
C2 C3 N5 127.27(13) . . ?
N1 C4 H4C 109.4 . . ?
N1 C4 H4D 109.4 . . ?
N1 C4 C5 111.34(12) . . ?
H4C C4 H4D 108.0 . . ?
C5 C4 H4C 109.4 . . ?
C5 C4 H4D 109.4 . . ?
N6 C5 N8 111.48(12) . . ?
N6 C5 C4 124.89(13) . . ?
N8 C5 C4 123.64(13) . . ?
O5 C6 N7 128.78(14) . . ?
O5 C6 N8 127.60(14) . . ?
N7 C6 N8 103.59(12) . . ?

loop_
_geom_bond_atom_site_label_1
_geom_bond_atom_site_label_2
_geom_bond_distance
_geom_bond_site_symmetry_2
_geom_bond_publ_flag
O1 N3 1.2278(16) . ?
O2 N3 1.2409(16) . ?
O3 N5 1.2428(16) . ?
O4 N5 1.2346(16) . ?
O5 C6 1.2465(18) . ?
N1 N2 1.3219(16) . ?
N1 C3 1.3789(18) . ?
N1 C4 1.4675(18) . ?
N2 C1 1.3340(18) . ?
N3 C1 1.4198(19) . ?
N4 H4A 0.8800 . ?
N4 H4B 0.8800 . ?
N4 C2 1.3403(19) . ?
N5 C3 1.4022(19) . ?
N6 N7 1.3857(17) . ?
N6 C5 1.2982(19) . ?
N7 H7 0.89(2) . ?
N7 C6 1.348(2) . ?
N8 N9 1.4043(18) . ?
N8 C5 1.3740(18) . ?
N8 C6 1.3754(19) . ?
N9 H9A 0.8802 . ?
N9 H9B 0.935(19) . ?
C1 C2 1.415(2) . ?
C2 C3 1.395(2) . ?
C4 H4C 0.9900 . ?
C4 H4D 0.9900 . ?
C4 C5 1.4930(19) . ?

loop_
_geom_torsion_atom_site_label_1
_geom_torsion_atom_site_label_2
_geom_torsion_atom_site_label_3
_geom_torsion_atom_site_label_4
_geom_torsion
_geom_torsion_site_symmetry_1
_geom_torsion_site_symmetry_2
_geom_torsion_site_symmetry_3
_geom_torsion_site_symmetry_4
_geom_torsion_publ_flag
O1 N3 C1 N2 -2.2(2) . . . . ?
O1 N3 C1 C2 177.61(15) . . . . ?
O2 N3 C1 N2 177.90(13) . . . . ?
O2 N3 C1 C2 -2.3(2) . . . . ?
O3 N5 C3 N1 -178.91(13) . . . . ?
O3 N5 C3 C2 0.4(2) . . . . ?
O4 N5 C3 N1 2.0(2) . . . . ?
O4 N5 C3 C2 -178.69(14) . . . . ?
N1 N2 C1 N3 -179.93(12) . . . . ?
N1 N2 C1 C2 0.21(17) . . . . ?
N1 C4 C5 N6 49.2(2) . . . . ?
N1 C4 C5 N8 -130.68(14) . . . . ?
N2 N1 C3 N5 178.84(13) . . . . ?
N2 N1 C3 C2 -0.57(17) . . . . ?
N2 N1 C4 C5 -113.92(14) . . . . ?
N2 C1 C2 N4 -179.76(15) . . . . ?
N2 C1 C2 C3 -0.53(17) . . . . ?
N3 C1 C2 N4 0.4(3) . . . . ?
N3 C1 C2 C3 179.63(14) . . . . ?
N4 C2 C3 N1 179.87(15) . . . . ?
N4 C2 C3 N5 0.5(3) . . . . ?
N6 N7 C6 O5 179.47(15) . . . . ?
N6 N7 C6 N8 1.17(16) . . . . ?
N7 N6 C5 N8 1.66(16) . . . . ?
N7 N6 C5 C4 -178.26(13) . . . . ?
N9 N8 C5 N6 -175.41(13) . . . . ?
N9 N8 C5 C4 4.5(2) . . . . ?
N9 N8 C6 O5 -4.2(3) . . . . ?
N9 N8 C6 N7 174.09(13) . . . . ?
C1 C2 C3 N1 0.63(16) . . . . ?
C1 C2 C3 N5 -178.76(15) . . . . ?
C3 N1 N2 C1 0.22(16) . . . . ?
C3 N1 C4 C5 66.9(2) . . . . ?
C4 N1 N2 C1 -179.09(12) . . . . ?
C4 N1 C3 N5 -2.0(2) . . . . ?
C4 N1 C3 C2 178.63(14) . . . . ?
C5 N6 N7 C6 -1.79(17) . . . . ?
C5 N8 C6 O5 -178.44(15) . . . . ?
C5 N8 C6 N7 -0.11(15) . . . . ?
C6 N8 C5 N6 -1.04(17) . . . . ?
C6 N8 C5 C4 178.88(13) . . . . ?
